data_7216922
loop_
_publ_author_name
'Seung Kim, Jong'
'Shon, Ok Jae'
'Sim, Wonbo'
'Kyu Kim, Sun'
'Cho, Moon Hwan'
'Kim, Jin-Gyu'
'Suh, Il-Hwan'
'Kim, Dong Won'

_publ_section_title
;
 Picolyl-armed 1,3-alternate calix[4]areneazacrown ethers
;
_journal_issue 1
_journal_name_full 'Journal of the Chemical Society, Perkin Transactions 1'
_journal_page_first 31
_journal_paper_doi 10.1039/b006801m
_journal_year 2001
_chemical_formula_sum 'C49 H57 Cl K N O10'
_chemical_formula_weight 894.51
_space_group_IT_number 14
_symmetry_cell_setting monoclinic
_symmetry_space_group_name_Hall '-P 2ybc'
_symmetry_space_group_name_H-M 'P 1 21/c 1'
_atom_sites_solution_hydrogens geom
_atom_sites_solution_primary direct
_atom_sites_solution_secondary difmap
_audit_creation_method SHELXL-97
_cell_angle_alpha 90.00
_cell_angle_beta 92.856(14)
_cell_angle_gamma 90.00
_cell_formula_units_Z 4
_cell_length_a 16.4923(15)
_cell_length_b 13.9235(11)
_cell_length_c 19.913(5)
_cell_measurement_reflns_used 25
_cell_measurement_temperature 288
_cell_measurement_theta_max 13.5
_cell_measurement_theta_min 11.49
_cell_volume 4567.0(13)
_computing_cell_refinement 'CAD4 Express (Enraf Nonius, 1994)'
_computing_data_collection 'CAD4 Express (Enraf Nonius, 1994)'
_computing_data_reduction ' XCAD4 (Harms & Wocadlo, 1995)'
_computing_molecular_graphics 'Ortep-3 for Windows (Farrugia, 1997)'
_computing_publication_material 'WinGX publication routines (Farrugia, 1999)'
_computing_structure_refinement 'SHELXL97 (Sheldrick, 1997)'
_computing_structure_solution 'SHELXS86 (Sheldrick, 1990)'
_diffrn_ambient_temperature 288
_diffrn_measured_fraction_theta_full 0.994
_diffrn_measured_fraction_theta_max 0.994
_diffrn_measurement_device_type 'Enraf Nonius CAD4'
_diffrn_measurement_method 'non-profiled omega/2theta scans'
_diffrn_radiation_monochromator graphite
_diffrn_radiation_source 'fine-focus sealed tube'
_diffrn_radiation_type MoK\a
_diffrn_radiation_wavelength 0.71069
_diffrn_reflns_av_R_equivalents 0.0240
_diffrn_reflns_av_sigmaI/netI 0.1200
_diffrn_reflns_limit_h_max 19
_diffrn_reflns_limit_h_min -19
_diffrn_reflns_limit_k_max 16
_diffrn_reflns_limit_k_min 0
_diffrn_reflns_limit_l_max 23
_diffrn_reflns_limit_l_min 0
_diffrn_reflns_number 8234
_diffrn_reflns_theta_full 24.97
_diffrn_reflns_theta_max 24.97
_diffrn_reflns_theta_min 2.05
_diffrn_standards_decay_% 4
_diffrn_standards_interval_time 300
_diffrn_standards_number 3
_exptl_absorpt_coefficient_mu 0.234
_exptl_absorpt_correction_T_max 0.9385
_exptl_absorpt_correction_T_min 0.8909
_exptl_absorpt_correction_type psi-scan
_exptl_absorpt_process_details
;
North A.C.T., Phillips D.C. & Mathews F.S. (1968) Acta. Cryst. A24, 351
Number of psi-scan sets used was   1
Theta correction was applied.
Averaged transmission function was used.
No Fourier smoothing was applied.
;
_exptl_crystal_colour colorless
_exptl_crystal_density_diffrn 1.301
_exptl_crystal_density_method 'not measured'
_exptl_crystal_description block
_exptl_crystal_F_000 1896
_exptl_crystal_size_max 0.264
_exptl_crystal_size_mid 0.264
_exptl_crystal_size_min 0.264
_refine_diff_density_max 0.419
_refine_diff_density_min -0.230
_refine_diff_density_rms 0.060
_refine_ls_extinction_coef 0.0007(6)
_refine_ls_extinction_expression Fc^*^=kFc[1+0.001xFc^2^\l^3^/sin(2\q)]^-1/4^
_refine_ls_extinction_method SHELXL
_refine_ls_goodness_of_fit_ref 1.016
_refine_ls_hydrogen_treatment mixed
_refine_ls_matrix_type full
_refine_ls_number_parameters 554
_refine_ls_number_reflns 7981
_refine_ls_number_restraints 0
_refine_ls_restrained_S_all 1.016
_refine_ls_R_factor_all 0.2128
_refine_ls_R_factor_gt 0.0863
_refine_ls_shift/su_max 0.000
_refine_ls_shift/su_mean 0.000
_refine_ls_structure_factor_coef Fsqd
_refine_ls_weighting_details 'calc w=1/[\s^2^(Fo^2^)+(0.1205P)^2^+0.0000P] where P=(Fo^2^+2Fc^2^)/3'
_refine_ls_weighting_scheme calc
_refine_ls_wR_factor_gt 0.2096
_refine_ls_wR_factor_ref 0.2730
_reflns_number_gt 3298
_reflns_number_total 7981
_reflns_threshold_expression >2sigma(I)
_cod_data_source_file b006801m.txt
_cod_data_source_block fuu
_cod_depositor_comments
;
 Removing the 'geom_hbond' loop since it contained incorrect values.
 An incorrectly marked comment had been previously erroneously interpreted
 as the values of this loop. The following comment was removed:

 _Least-squares planes (x,y,z in crystal coordinates) and deviations from them
 (* indicates atom used to define plane)
 
 1.2358 (0.0454) x + 3.4631 (0.0368) y + 19.1312 (0.0158) z = 15.3250 (0.0121)
 *    0.0185 (0.0044)  C2
 *    0.0101 (0.0048)  C3
 *   -0.0251 (0.0053)  C4
 *    0.0123 (0.0054)  C5
 *    0.0161 (0.0048)  C6
 *   -0.0319 (0.0046)  C7
 Rms deviation of fitted atoms =   0.0204
 
 15.0908 (0.0179) x - 5.4332 (0.0338) y + 1.1270 (0.0571) z = 6.7642 (0.0497)
 *   -0.0147 (0.0048)  C9
 *   -0.0086 (0.0051)  C10
 *    0.0229 (0.0054)  C11
 *   -0.0140 (0.0052)  C12
 *   -0.0097 (0.0047)  C13
 *    0.0241 (0.0047)  C14
 Rms deviation of fitted atoms =   0.0168
 
 - 4.1789 (0.0459) x - 1.7848 (0.0405) y + 19.3210 (0.0145) z = 17.6172 (0.0339)
 *   -0.0175 (0.0049)  C19
 *   -0.0070 (0.0059)  C20
 *    0.0188 (0.0060)  C21
 *   -0.0066 (0.0052)  C22
 *   -0.0182 (0.0046)  C23
 *    0.0304 (0.0046)  C24
 Rms deviation of fitted atoms =   0.0183
 
 - 8.8412 (0.0342) x + 11.6384 (0.0188) y - 1.8150 (0.0508) z = 0.8403 (0.0447)
 *   -0.0043 (0.0042)  C26
 *    0.0018 (0.0045)  C27
 *    0.0044 (0.0046)  C28
 *   -0.0080 (0.0044)  C29
 *    0.0053 (0.0042)  C30
 *    0.0008 (0.0042)  C31
 Rms deviation of fitted atoms =   0.0047
 
 14.1303 (0.0255) x - 7.1777 (0.0354) y - 1.1080 (0.0662) z = 2.6387 (0.0600)
 *   -0.0027 (0.0047)  C44
 *    0.0037 (0.0053)  C45
 *    0.0005 (0.0061)  C46
 *   -0.0059 (0.0065)  C47
 *    0.0068 (0.0060)  C48
 *   -0.0024 (0.0052)  C49
 Rms deviation of fitted atoms =   0.0043
;
_cod_original_sg_symbol_H-M 'P 21/c'
_cod_database_code 7216922

loop_
_symmetry_equiv_pos_as_xyz
'x, y, z'
'-x, y+1/2, -z+1/2'
'-x, -y, -z'
'x, -y-1/2, z-1/2'

loop_
_atom_site_label
_atom_site_type_symbol
_atom_site_fract_x
_atom_site_fract_y
_atom_site_fract_z
_atom_site_U_iso_or_equiv
_atom_site_adp_type
_atom_site_occupancy
_atom_site_symmetry_multiplicity
_atom_site_calc_flag
_atom_site_refinement_flags
K K 0.20299(8) 0.09047(10) 0.86922(7) 0.0561(4) Uani 1 1 d .
Cl Cl -0.20455(15) 0.16934(18) 0.84267(12) 0.0959(7) Uani 1 1 d .
N N 0.1090(3) -0.0948(4) 0.8722(3) 0.0598(14) Uani 1 1 d .
O1 O 0.4623(4) 0.2045(4) 0.8837(3) 0.0889(16) Uani 1 1 d .
O2 O 0.2636(2) 0.4013(3) 0.8606(2) 0.0568(11) Uani 1 1 d .
O3 O 0.2529(2) 0.1773(3) 0.98949(19) 0.0598(12) Uani 1 1 d .
O4 O 0.1317(3) 0.0359(3) 0.9893(2) 0.0843(15) Uani 1 1 d .
O5 O 0.1462(3) 0.0051(3) 0.7465(2) 0.0668(12) Uani 1 1 d .
O6 O 0.2627(3) 0.1502(3) 0.74877(19) 0.0631(12) Uani 1 1 d .
O7 O -0.1692(5) 0.2369(6) 0.8858(4) 0.175(3) Uani 1 1 d .
O8 O -0.2374(5) 0.2217(6) 0.7863(4) 0.161(3) Uani 1 1 d .
O9 O -0.1410(5) 0.1033(5) 0.8263(4) 0.148(3) Uani 1 1 d .
O10 O -0.2562(8) 0.1375(10) 0.8967(8) 0.106(4) Uiso 0.45 1 d P
O10' O -0.2703(7) 0.1106(9) 0.8567(7) 0.114(4) Uiso 0.55 1 d P
C1 C 0.1944(4) 0.3404(5) 0.7321(3) 0.069(2) Uani 1 1 d .
HC1A H 0.1867 0.4084 0.7234 0.082 Uiso 1 1 calc R
HC1B H 0.1640 0.3059 0.6968 0.082 Uiso 1 1 calc R
C2 C 0.2842(4) 0.3174(5) 0.7262(3) 0.0572(17) Uani 1 1 d .
C3 C 0.3370(5) 0.3897(6) 0.7093(3) 0.074(2) Uani 1 1 d .
HC3 H 0.3169 0.4511 0.7004 0.089 Uiso 1 1 calc R
C4 C 0.4184(6) 0.3720(7) 0.7054(4) 0.087(2) Uani 1 1 d .
HC4 H 0.4533 0.4200 0.6919 0.104 Uiso 1 1 calc R
C5 C 0.4476(5) 0.2818(7) 0.7218(4) 0.084(2) Uani 1 1 d .
HC5 H 0.5032 0.2710 0.7214 0.101 Uiso 1 1 calc R
C6 C 0.3979(5) 0.2069(6) 0.7387(3) 0.071(2) Uani 1 1 d .
C7 C 0.3152(4) 0.2265(5) 0.7380(3) 0.0587(17) Uani 1 1 d .
C8 C 0.4316(5) 0.1090(6) 0.7563(4) 0.091(3) Uani 1 1 d .
HC8A H 0.4902 0.1119 0.7550 0.109 Uiso 1 1 calc R
HC8B H 0.4124 0.0643 0.7217 0.109 Uiso 1 1 calc R
C9 C 0.4104(4) 0.0686(6) 0.8242(5) 0.079(2) Uani 1 1 d .
C10 C 0.3772(5) -0.0243(7) 0.8269(6) 0.097(3) Uani 1 1 d .
HC10 H 0.3668 -0.0582 0.7871 0.116 Uiso 1 1 calc R
C11 C 0.3596(5) -0.0663(6) 0.8876(7) 0.092(3) Uani 1 1 d .
HC11 H 0.3400 -0.1289 0.8887 0.111 Uiso 1 1 calc R
C12 C 0.3712(4) -0.0154(7) 0.9450(6) 0.092(3) Uani 1 1 d .
HC12 H 0.3565 -0.0424 0.9854 0.111 Uiso 1 1 calc R
C13 C 0.4046(4) 0.0765(6) 0.9452(4) 0.073(2) Uani 1 1 d .
C14 C 0.4256(4) 0.1161(6) 0.8843(5) 0.073(2) Uani 1 1 d .
C15 C 0.5507(6) 0.2002(7) 0.8939(6) 0.137(4) Uani 1 1 d .
C16 C 0.5893(12) 0.2979(13) 0.9133(9) 0.117(5) Uiso 0.60 1 d P
C16' C 0.5404(18) 0.348(2) 0.8799(15) 0.126(9) Uiso 0.40 1 d P
C17 C 0.636(3) 0.350(3) 0.890(2) 0.163(14) Uiso 0.35 1 d P
C17' C 0.5878(15) 0.3580(15) 0.8547(11) 0.150(7) Uiso 0.65 1 d P
C18 C 0.4185(5) 0.1289(6) 1.0114(4) 0.093(3) Uani 1 1 d .
H18A H 0.3937 0.0914 1.0459 0.112 Uiso 1 1 calc R
H18B H 0.4765 0.1298 1.0223 0.112 Uiso 1 1 calc R
C19 C 0.3879(5) 0.2299(6) 1.0161(3) 0.077(2) Uani 1 1 d .
C20 C 0.4410(5) 0.3054(8) 1.0350(4) 0.097(3) Uani 1 1 d .
HC20 H 0.4955 0.2924 1.0451 0.116 Uiso 1 1 calc R
C21 C 0.4130(6) 0.3984(8) 1.0389(4) 0.101(3) Uani 1 1 d .
HC21 H 0.4481 0.4476 1.0529 0.121 Uiso 1 1 calc R
C22 C 0.3337(5) 0.4180(6) 1.0223(3) 0.081(2) Uani 1 1 d .
HC22 H 0.3162 0.4814 1.0238 0.097 Uiso 1 1 calc R
C23 C 0.2778(4) 0.3474(5) 1.0031(3) 0.0635(18) Uani 1 1 d .
C24 C 0.3062(4) 0.2531(5) 1.0030(3) 0.0568(17) Uani 1 1 d .
C25 C 0.1903(4) 0.3713(5) 0.9857(4) 0.072(2) Uani 1 1 d .
H25A H 0.1578 0.3466 1.0211 0.087 Uiso 1 1 calc R
H25B H 0.1847 0.4407 0.9855 0.087 Uiso 1 1 calc R
C26 C 0.1560(4) 0.3338(4) 0.9199(3) 0.0564(17) Uani 1 1 d .
C27 C 0.0846(4) 0.2797(5) 0.9174(4) 0.071(2) Uani 1 1 d .
HC27 H 0.0594 0.2669 0.9572 0.085 Uiso 1 1 calc R
C28 C 0.0504(4) 0.2446(5) 0.8578(4) 0.070(2) Uani 1 1 d .
HC28 H 0.0026 0.2091 0.8574 0.085 Uiso 1 1 calc R
C29 C 0.0878(4) 0.2628(5) 0.7990(4) 0.0624(18) Uani 1 1 d .
HC29 H 0.0654 0.2380 0.7588 0.075 Uiso 1 1 calc R
C30 C 0.1579(4) 0.3171(5) 0.7982(3) 0.0553(17) Uani 1 1 d .
C31 C 0.1917(3) 0.3519(4) 0.8592(3) 0.0504(16) Uani 1 1 d .
C32 C 0.2577(4) 0.5037(5) 0.8556(4) 0.073(2) Uani 1 1 d .
H32A H 0.2268 0.5291 0.8918 0.088 Uiso 1 1 calc R
H32B H 0.2307 0.5219 0.8131 0.088 Uiso 1 1 calc R
C33 C 0.3450(5) 0.5433(6) 0.8603(4) 0.090(2) Uani 1 1 d .
H33A H 0.3734 0.5180 0.9004 0.109 Uiso 1 1 calc R
H33B H 0.3736 0.5220 0.8216 0.109 Uiso 1 1 calc R
C34 C 0.3452(6) 0.6491(6) 0.8630(5) 0.122(3) Uani 1 1 d .
H34A H 0.4002 0.6719 0.8663 0.183 Uiso 1 1 calc R
H34B H 0.3173 0.6701 0.9015 0.183 Uiso 1 1 calc R
H34C H 0.3183 0.6742 0.8229 0.183 Uiso 1 1 calc R
C35 C 0.2007(6) 0.1631(8) 1.0481(5) 0.063(3) Uiso 0.70 1 d P
C35' C 0.2368(17) 0.110(2) 1.0458(13) 0.079(7) Uiso 0.30 1 d P
C36 C 0.1557(15) 0.0839(19) 1.0483(12) 0.075(7) Uiso 0.35 1 d P
C36' C 0.1870(8) 0.0521(9) 1.0497(6) 0.063(3) Uiso 0.65 1 d P
C37 C 0.1028(5) -0.0591(5) 0.9928(4) 0.082(2) Uani 1 1 d .
H37A H 0.0673 -0.0654 1.0299 0.098 Uiso 1 1 calc R
H37B H 0.1480 -0.1030 1.0003 0.098 Uiso 1 1 calc R
C38 C 0.0571(4) -0.0835(5) 0.9278(4) 0.075(2) Uani 1 1 d .
H38A H 0.0271 -0.1426 0.9337 0.090 Uiso 1 1 calc R
H38B H 0.0180 -0.0330 0.9171 0.090 Uiso 1 1 calc R
C39 C 0.0585(4) -0.0917(5) 0.8093(4) 0.073(2) Uani 1 1 d .
H39A H 0.0226 -0.0367 0.8107 0.088 Uiso 1 1 calc R
H39B H 0.0249 -0.1489 0.8067 0.088 Uiso 1 1 calc R
C40 C 0.1055(5) -0.0855(5) 0.7470(4) 0.071(2) Uani 1 1 d .
H40A H 0.1448 -0.1373 0.7463 0.085 Uiso 1 1 calc R
H40B H 0.0690 -0.0914 0.7075 0.085 Uiso 1 1 calc R
C41 C 0.2004(5) 0.0118(6) 0.6943(4) 0.088(2) Uani 1 1 d .
C42 C 0.2372(8) 0.1028(11) 0.6869(7) 0.060(4) Uiso 0.55 1 d P
C42' C 0.2093(10) 0.1307(11) 0.6846(7) 0.050(4) Uiso 0.45 1 d P
C43 C 0.1594(4) -0.1827(4) 0.8786(3) 0.0551(17) Uani 1 1 d .
H43A H 0.1966 -0.1752 0.9175 0.066 Uiso 1 1 calc R
H43B H 0.1918 -0.1868 0.8394 0.066 Uiso 1 1 calc R
C44 C 0.1156(4) -0.2764(5) 0.8855(3) 0.0560(16) Uani 1 1 d .
C45 C 0.1011(5) -0.3153(5) 0.9478(4) 0.078(2) Uani 1 1 d .
HC45 H 0.1206 -0.2839 0.9865 0.094 Uiso 1 1 calc R
C46 C 0.0579(6) -0.4009(6) 0.9535(5) 0.098(3) Uani 1 1 d .
HC46 H 0.0485 -0.4263 0.9956 0.118 Uiso 1 1 calc R
C47 C 0.0296(6) -0.4469(6) 0.8962(6) 0.101(3) Uani 1 1 d .
HC47 H 0.0002 -0.5035 0.8996 0.121 Uiso 1 1 calc R
C48 C 0.0437(5) -0.4116(6) 0.8354(5) 0.094(3) Uani 1 1 d .
HC48 H 0.0251 -0.4442 0.7969 0.113 Uiso 1 1 calc R
C49 C 0.0860(4) -0.3261(5) 0.8302(4) 0.0673(19) Uani 1 1 d .
HC49 H 0.0946 -0.3017 0.7877 0.081 Uiso 1 1 calc R

loop_
_atom_site_aniso_label
_atom_site_aniso_U_11
_atom_site_aniso_U_22
_atom_site_aniso_U_33
_atom_site_aniso_U_23
_atom_site_aniso_U_13
_atom_site_aniso_U_12
K 0.0607(9) 0.0541(9) 0.0535(9) -0.0007(7) 0.0019(7) 0.0001(7)
Cl 0.1068(17) 0.0977(17) 0.0832(16) 0.0101(14) 0.0054(13) -0.0173(15)
N 0.059(3) 0.055(3) 0.065(4) -0.005(3) -0.004(3) -0.005(3)
O1 0.102(4) 0.060(3) 0.106(4) 0.003(3) 0.008(3) 0.005(3)
O2 0.049(3) 0.062(3) 0.060(3) 0.000(2) 0.004(2) -0.004(2)
O3 0.062(3) 0.069(3) 0.048(3) 0.007(2) -0.006(2) -0.010(2)
O4 0.116(4) 0.072(3) 0.065(3) -0.003(3) 0.010(3) -0.033(3)
O5 0.082(3) 0.048(3) 0.070(3) -0.010(2) 0.000(3) -0.012(2)
O6 0.082(3) 0.066(3) 0.041(2) -0.001(2) 0.006(2) -0.017(3)
O7 0.205(8) 0.164(7) 0.151(7) -0.054(6) -0.043(6) -0.009(6)
O8 0.197(8) 0.176(7) 0.107(5) 0.043(5) -0.034(5) 0.004(6)
O9 0.157(6) 0.153(6) 0.139(6) 0.019(5) 0.046(5) 0.034(6)
C1 0.086(5) 0.063(5) 0.055(4) 0.016(4) -0.015(4) -0.009(4)
C2 0.063(4) 0.074(5) 0.034(3) 0.005(3) 0.001(3) -0.019(4)
C3 0.095(6) 0.079(5) 0.048(4) 0.003(4) 0.012(4) -0.017(5)
C4 0.099(7) 0.097(7) 0.066(5) -0.012(5) 0.023(5) -0.033(6)
C5 0.066(5) 0.101(7) 0.088(6) -0.014(5) 0.023(4) -0.011(5)
C6 0.070(5) 0.081(6) 0.065(5) -0.008(4) 0.028(4) -0.008(4)
C7 0.073(5) 0.065(5) 0.038(4) 0.001(3) 0.008(3) -0.010(4)
C8 0.077(5) 0.084(6) 0.116(7) -0.021(5) 0.034(5) 0.020(5)
C9 0.050(4) 0.080(6) 0.109(7) -0.004(5) 0.019(4) 0.012(4)
C10 0.060(5) 0.080(7) 0.151(9) -0.028(6) 0.015(5) 0.020(5)
C11 0.056(5) 0.067(6) 0.155(10) 0.010(7) 0.019(6) 0.012(4)
C12 0.061(5) 0.080(7) 0.135(9) 0.024(6) -0.003(5) 0.017(5)
C13 0.054(4) 0.071(5) 0.093(6) 0.016(5) -0.013(4) 0.015(4)
C14 0.051(4) 0.065(5) 0.103(7) 0.009(5) -0.001(4) 0.021(4)
C15 0.081(7) 0.121(8) 0.211(12) -0.001(8) 0.014(7) -0.041(6)
C18 0.068(5) 0.103(7) 0.105(7) 0.033(6) -0.029(5) 0.002(5)
C19 0.082(5) 0.097(6) 0.049(4) 0.011(4) -0.016(4) -0.019(5)
C20 0.088(6) 0.133(8) 0.067(5) -0.002(6) -0.024(4) -0.031(6)
C21 0.113(8) 0.112(8) 0.075(6) -0.019(6) -0.013(5) -0.053(7)
C22 0.101(6) 0.089(6) 0.051(4) -0.019(4) 0.001(4) -0.023(5)
C23 0.085(5) 0.064(5) 0.040(4) -0.009(3) 0.000(3) -0.007(4)
C24 0.059(4) 0.074(5) 0.036(4) 0.000(3) -0.009(3) -0.012(4)
C25 0.078(5) 0.077(5) 0.063(5) -0.013(4) 0.018(4) -0.002(4)
C26 0.054(4) 0.051(4) 0.065(5) -0.006(3) 0.007(4) 0.011(3)
C27 0.064(5) 0.070(5) 0.080(6) 0.010(4) 0.022(4) 0.010(4)
C28 0.049(4) 0.064(5) 0.097(6) 0.017(4) -0.007(4) 0.000(4)
C29 0.053(4) 0.067(5) 0.066(5) 0.012(4) -0.018(4) -0.001(4)
C30 0.046(4) 0.057(4) 0.063(4) 0.008(4) -0.002(3) 0.005(3)
C31 0.039(4) 0.047(4) 0.065(5) 0.006(3) 0.006(3) 0.004(3)
C32 0.071(5) 0.073(5) 0.075(5) 0.001(4) 0.009(4) -0.015(4)
C33 0.098(6) 0.088(6) 0.085(6) -0.014(5) 0.003(5) -0.020(5)
C34 0.129(8) 0.097(7) 0.136(9) 0.002(6) -0.036(6) -0.041(6)
C37 0.097(6) 0.064(5) 0.087(6) -0.006(4) 0.038(5) -0.012(4)
C38 0.062(4) 0.058(5) 0.107(6) -0.015(4) 0.013(5) -0.007(4)
C39 0.065(5) 0.052(4) 0.100(6) 0.002(4) -0.009(4) -0.008(4)
C40 0.092(5) 0.044(4) 0.073(5) -0.003(4) -0.020(4) -0.011(4)
C41 0.112(6) 0.084(6) 0.070(5) -0.019(4) 0.024(5) -0.027(5)
C43 0.047(4) 0.062(4) 0.055(4) -0.001(3) 0.001(3) -0.007(3)
C44 0.056(4) 0.052(4) 0.060(4) 0.003(4) 0.005(3) 0.001(3)
C45 0.107(6) 0.059(5) 0.070(5) 0.001(4) 0.018(4) 0.008(4)
C46 0.131(8) 0.065(6) 0.102(7) 0.022(5) 0.036(6) -0.002(5)
C47 0.107(7) 0.062(6) 0.135(9) 0.002(6) 0.010(7) -0.016(5)
C48 0.096(6) 0.068(6) 0.116(8) 0.002(5) -0.019(6) -0.018(5)
C49 0.079(5) 0.054(4) 0.068(5) 0.005(4) -0.007(4) -0.008(4)

loop_
_atom_type_symbol
_atom_type_description
_atom_type_scat_dispersion_real
_atom_type_scat_dispersion_imag
_atom_type_scat_source
C C 0.0033 0.0016 'International Tables Vol C Tables 4.2.6.8 and 6.1.1.4'
H H 0.0000 0.0000 'International Tables Vol C Tables 4.2.6.8 and 6.1.1.4'
Cl Cl 0.1484 0.1585 'International Tables Vol C Tables 4.2.6.8 and 6.1.1.4'
K K 0.2009 0.2494 'International Tables Vol C Tables 4.2.6.8 and 6.1.1.4'
N N 0.0061 0.0033 'International Tables Vol C Tables 4.2.6.8 and 6.1.1.4'
O O 0.0106 0.0060 'International Tables Vol C Tables 4.2.6.8 and 6.1.1.4'

loop_
_geom_angle_atom_site_label_1
_geom_angle_atom_site_label_2
_geom_angle_atom_site_label_3
_geom_angle
O6 K O3 120.99(13)
O6 K O4 175.96(15)
O3 K O4 60.25(13)
O6 K O5 59.69(13)
O3 K O5 177.84(14)
O4 K O5 118.92(14)
O6 K N 118.73(14)
O3 K N 119.19(14)
O4 K N 61.02(15)
O5 K N 60.62(14)
O6 K C28 92.75(18)
O3 K C28 88.18(18)
O4 K C28 83.39(18)
O5 K C28 89.74(18)
N K C28 99.58(17)
O6 K C29 68.83(16)
O3 K C29 100.81(15)
O4 K C29 107.29(17)
O5 K C29 77.45(15)
N K C29 110.02(16)
C28 K C29 23.92(16)
O6 K C11 89.1(2)
O3 K C11 89.8(2)
O4 K C11 94.7(2)
O5 K C11 92.3(2)
N K C11 80.58(19)
C28 K C11 177.7(3)
C29 K C11 158.0(2)
O6 K C12 101.3(2)
O3 K C12 66.9(2)
O4 K C12 82.7(2)
O5 K C12 115.1(2)
N K C12 91.65(19)
C28 K C12 155.0(3)
C29 K C12 158.3(2)
C11 K C12 22.86(19)
O6 K C10 65.7(2)
O3 K C10 101.51(19)
O4 K C10 118.2(2)
O5 K C10 80.64(19)
N K C10 92.5(2)
C28 K C10 158.4(3)
C29 K C10 134.5(2)
C11 K C10 23.5(2)
C12 K C10 40.3(2)
O6 K C27 104.05(16)
O3 K C27 64.76(17)
O4 K C27 72.78(16)
O5 K C27 113.16(17)
N K C27 110.49(17)
C28 K C27 23.43(16)
C29 K C27 40.99(18)
C11 K C27 154.5(3)
C12 K C27 131.7(2)
C10 K C27 156.7(2)
O6 K C30 57.29(14)
O3 K C30 90.21(14)
O4 K C30 119.54(16)
O5 K C30 88.61(14)
N K C30 132.58(15)
C28 K C30 41.07(17)
C29 K C30 23.06(14)
C11 K C30 139.9(2)
C12 K C30 135.48(19)
C10 K C30 118.8(2)
C27 K C30 46.77(16)
O7 Cl O10' 125.6(7)
O7 Cl O8 105.9(5)
O10' Cl O8 100.9(6)
O7 Cl O9 106.5(5)
O10' Cl O9 104.6(6)
O8 Cl O9 113.6(5)
O7 Cl O10 89.5(7)
O10' Cl O10 36.5(6)
O8 Cl O10 121.3(7)
O9 Cl O10 115.2(6)
C38 N C39 108.6(5)
C38 N C43 112.1(5)
C39 N C43 112.9(5)
C38 N K 104.3(4)
C39 N K 103.2(4)
C43 N K 115.0(3)
C14 O1 C15 113.5(6)
C31 O2 C32 116.2(5)
C24 O3 C35 109.4(5)
C24 O3 C35' 117.8(11)
C35 O3 C35' 37.2(10)
C24 O3 K 131.0(3)
C35 O3 K 117.2(4)
C35' O3 K 108.4(11)
C36 O4 C37 119.5(11)
C36 O4 C36' 27.0(10)
C37 O4 C36' 107.3(7)
C36 O4 K 118.2(10)
C37 O4 K 116.8(4)
C36' O4 K 112.3(5)
C41 O5 C40 112.3(5)
C41 O5 K 114.4(4)
C40 O5 K 120.0(4)
C7 O6 C42 112.0(7)
C7 O6 C42' 110.0(7)
C42 O6 C42' 23.0(7)
C7 O6 K 127.8(3)
C42 O6 K 120.1(6)
C42' O6 K 116.9(6)
O10' O10 Cl 67.1(13)
O10 O10' Cl 76.4(14)
C30 C1 C2 116.9(5)
C7 C2 C3 118.5(7)
C7 C2 C1 122.1(6)
C3 C2 C1 119.4(7)
C4 C3 C2 120.8(8)
C3 C4 C5 118.8(8)
C4 C5 C6 122.9(8)
C5 C6 C7 116.3(7)
C5 C6 C8 121.7(7)
C7 C6 C8 122.0(7)
C2 C7 C6 122.4(6)
C2 C7 O6 119.8(6)
C6 C7 O6 117.8(6)
C6 C8 C9 116.3(6)
C14 C9 C10 117.6(9)
C14 C9 C8 123.7(8)
C10 C9 C8 118.7(9)
C11 C10 C9 121.3(9)
C11 C10 K 76.6(4)
C9 C10 K 85.0(4)
C12 C11 C10 119.3(9)
C12 C11 K 80.1(5)
C10 C11 K 79.9(5)
C11 C12 C13 121.6(9)
C11 C12 K 77.0(5)
C13 C12 K 85.2(4)
C14 C13 C12 118.5(9)
C14 C13 C18 122.3(8)
C12 C13 C18 119.2(9)
O1 C14 C9 118.9(8)
O1 C14 C13 119.5(8)
C9 C14 C13 121.6(8)
O1 C15 C16 113.3(10)
C17 C16 C16' 82(3)
C17 C16 C17' 46(2)
C16' C16 C17' 41.3(15)
C17 C16 C15 136(3)
C16' C16 C15 96.6(19)
C17' C16 C15 108.7(15)
C17' C16' C16 81(3)
C17' C16' C17 40(2)
C16 C16' C17 47.0(19)
C17' C17 C16 80(3)
C17' C17 C16' 36(2)
C16 C17 C16' 51(2)
C16' C17' C17 104(4)
C16' C17' C16 58(2)
C17 C17' C16 54(3)
C19 C18 C13 118.0(6)
C24 C19 C20 117.2(8)
C24 C19 C18 122.0(7)
C20 C19 C18 120.7(8)
C21 C20 C19 120.8(9)
C22 C21 C20 119.7(8)
C21 C22 C23 122.8(8)
C22 C23 C24 116.7(7)
C22 C23 C25 121.5(7)
C24 C23 C25 121.8(6)
O3 C24 C23 120.3(6)
O3 C24 C19 117.0(6)
C23 C24 C19 122.6(7)
C26 C25 C23 116.2(6)
C31 C26 C27 117.3(6)
C31 C26 C25 122.5(6)
C27 C26 C25 120.2(6)
C28 C27 C26 122.0(7)
C28 C27 K 72.7(4)
C26 C27 K 86.2(4)
C29 C28 C27 119.2(7)
C29 C28 K 78.8(4)
C27 C28 K 83.9(4)
C28 C29 C30 121.4(7)
C28 C29 K 77.3(4)
C30 C29 K 86.5(4)
C29 C30 C31 118.6(6)
C29 C30 C1 119.8(6)
C31 C30 C1 121.6(6)
C29 C30 K 70.5(3)
C31 C30 K 84.0(4)
C1 C30 K 117.2(4)
O2 C31 C26 118.5(6)
O2 C31 C30 120.0(6)
C26 C31 C30 121.5(6)
O2 C32 C33 106.9(6)
C34 C33 C32 111.1(7)
C35' C35 C36 73(2)
C35' C35 O3 71.5(18)
C36 C35 O3 117.0(13)
C35' C35 C36' 47.2(17)
C36 C35 C36' 25.6(11)
O3 C35 C36' 103.6(8)
C35 C35' C36' 95(2)
C35 C35' C36 66.2(19)
C36' C35' C36 29.2(13)
C35 C35' O3 71.3(19)
C36' C35' O3 130(2)
C36 C35' O3 113(2)
C36' C36 C35 97(3)
C36' C36 C35' 56(2)
C35 C36 C35' 41.1(13)
C36' C36 O4 85(3)
C35 C36 O4 122.1(18)
C35' C36 O4 109(2)
C36 C36' C35' 95(3)
C36 C36' O4 68(3)
C35' C36' O4 117.4(16)
C36 C36' C35 58(2)
C35' C36' C35 37.5(14)
O4 C36' C35 102.5(8)
O4 C37 C38 109.0(6)
N C38 C37 113.2(6)
N C39 C40 114.5(6)
O5 C40 C39 108.6(6)
O5 C41 C42 115.3(8)
O5 C41 C42' 102.3(7)
C42 C41 C42' 20.3(7)
C42' C42 C41 105(2)
C42' C42 O6 88(2)
C41 C42 O6 115.4(10)
C42 C42' O6 69(2)
C42 C42' C41 55(2)
O6 C42' C41 97.4(9)
N C43 C44 117.1(5)
C49 C44 C45 116.9(6)
C49 C44 C43 121.3(6)
C45 C44 C43 121.8(6)
C44 C45 C46 121.2(8)
C47 C46 C45 119.0(8)
C48 C47 C46 121.0(8)
C47 C48 C49 119.6(8)
C44 C49 C48 122.2(7)

loop_
_geom_bond_atom_site_label_1
_geom_bond_atom_site_label_2
_geom_bond_distance
K O6 2.766(4)
K O3 2.771(4)
K O4 2.821(5)
K O5 2.834(4)
K N 3.012(5)
K C28 3.307(7)
K C29 3.326(6)
K C11 3.388(7)
K C12 3.425(7)
K C10 3.429(7)
K C27 3.444(7)
K C30 3.522(6)
Cl O7 1.383(7)
Cl O10' 1.397(13)
Cl O8 1.423(7)
Cl O9 1.444(7)
Cl O10 1.473(14)
N C38 1.441(8)
N C39 1.470(8)
N C43 1.481(7)
O1 C14 1.372(8)
O1 C15 1.464(10)
O2 C31 1.369(7)
O2 C32 1.433(8)
O3 C24 1.391(7)
O3 C35 1.497(10)
O3 C35' 1.50(3)
O4 C36 1.39(2)
O4 C37 1.409(8)
O4 C36' 1.490(13)
O5 C41 1.408(8)
O5 C40 1.429(7)
O6 C7 1.394(7)
O6 C42 1.441(14)
O6 C42' 1.539(15)
O10 O10' 0.902(15)
C1 C30 1.511(9)
C1 C2 1.526(9)
C2 C7 1.381(9)
C2 C3 1.383(9)
C3 C4 1.371(10)
C4 C5 1.378(10)
C5 C6 1.378(10)
C6 C7 1.390(9)
C6 C8 1.506(10)
C8 C9 1.522(11)
C9 C14 1.378(11)
C9 C10 1.407(11)
C10 C11 1.387(12)
C11 C12 1.351(11)
C12 C13 1.394(11)
C13 C14 1.392(10)
C13 C18 1.514(11)
C15 C16 1.542(19)
C16 C17 1.17(4)
C16 C16' 1.24(3)
C16 C17' 1.44(3)
C16' C17' 0.96(3)
C16' C17 1.59(5)
C17 C17' 1.05(4)
C18 C19 1.498(11)
C19 C24 1.397(10)
C19 C20 1.408(11)
C20 C21 1.379(11)
C21 C22 1.359(11)
C22 C23 1.389(9)
C23 C24 1.393(9)
C23 C25 1.505(9)
C25 C26 1.496(9)
C26 C31 1.395(8)
C26 C27 1.396(9)
C27 C28 1.377(9)
C28 C29 1.375(9)
C29 C30 1.382(8)
C30 C31 1.398(8)
C32 C33 1.540(10)
C33 C34 1.475(10)
C35 C35' 0.96(3)
C35 C36 1.33(2)
C35 C36' 1.564(16)
C35' C36' 1.15(3)
C35' C36 1.39(4)
C36 C36' 0.68(2)
C37 C38 1.503(10)
C39 C40 1.497(10)
C41 C42 1.416(14)
C41 C42' 1.673(17)
C42 C42' 0.602(18)
C43 C44 1.501(8)
C44 C49 1.369(9)
C44 C45 1.384(9)
C45 C46 1.396(10)
C46 C47 1.371(12)
C47 C48 1.336(12)
C48 C49 1.386(10)

loop_
_geom_torsion_atom_site_label_1
_geom_torsion_atom_site_label_2
_geom_torsion_atom_site_label_3
_geom_torsion_atom_site_label_4
_geom_torsion
O6 K N C38 -154.2(4)
O3 K N C38 37.6(4)
O4 K N C38 21.2(4)
O5 K N C38 -139.9(4)
C28 K N C38 -55.7(4)
C29 K N C38 -78.0(4)
C11 K N C38 122.0(5)
C12 K N C38 102.0(4)
C10 K N C38 142.3(4)
C27 K N C38 -34.2(5)
C30 K N C38 -83.6(4)
O6 K N C39 -40.7(4)
O3 K N C39 151.1(4)
O4 K N C39 134.7(4)
O5 K N C39 -26.5(4)
C28 K N C39 57.8(4)
C29 K N C39 35.5(4)
C11 K N C39 -124.5(5)
C12 K N C39 -144.6(4)
C10 K N C39 -104.2(4)
C27 K N C39 79.3(4)
C30 K N C39 29.8(5)
O6 K N C43 82.6(4)
O3 K N C43 -85.6(4)
O4 K N C43 -102.0(4)
O5 K N C43 96.9(4)
C28 K N C43 -178.9(4)
C29 K N C43 158.8(4)
C11 K N C43 -1.2(4)
C12 K N C43 -21.3(4)
C10 K N C43 19.1(4)
C27 K N C43 -157.4(4)
C30 K N C43 153.1(4)
O6 K O3 C24 1.1(5)
O4 K O3 C24 -174.4(5)
O5 K O3 C24 -107(4)
N K O3 C24 169.0(5)
C28 K O3 C24 -91.0(5)
C29 K O3 C24 -70.6(5)
C11 K O3 C24 90.0(5)
C12 K O3 C24 90.7(5)
C10 K O3 C24 69.5(5)
C27 K O3 C24 -90.6(5)
C30 K O3 C24 -50.0(5)
O6 K O3 C35 161.6(5)
O4 K O3 C35 -14.0(5)
O5 K O3 C35 54(4)
N K O3 C35 -30.5(6)
C28 K O3 C35 69.5(5)
C29 K O3 C35 89.9(5)
C11 K O3 C35 -109.6(5)
C12 K O3 C35 -108.9(5)
C10 K O3 C35 -130.0(5)
C27 K O3 C35 69.9(5)
C30 K O3 C35 110.5(5)
O6 K O3 C35' -159.0(12)
O4 K O3 C35' 25.4(12)
O5 K O3 C35' 93(4)
N K O3 C35' 8.9(12)
C28 K O3 C35' 108.8(12)
C29 K O3 C35' 129.3(12)
C11 K O3 C35' -70.2(12)
C12 K O3 C35' -69.5(12)
C10 K O3 C35' -90.6(12)
C27 K O3 C35' 109.2(12)
C30 K O3 C35' 149.9(12)
O6 K O4 C36 -106(2)
O3 K O4 C36 2.7(13)
O5 K O4 C36 -175.0(13)
N K O4 C36 166.2(13)
C28 K O4 C36 -89.0(13)
C29 K O4 C36 -90.1(13)
C11 K O4 C36 89.7(13)
C12 K O4 C36 70.2(13)
C10 K O4 C36 90.1(13)
C27 K O4 C36 -67.6(13)
C30 K O4 C36 -68.7(13)
O6 K O4 C37 100(2)
O3 K O4 C37 -151.0(5)
O5 K O4 C37 31.3(5)
N K O4 C37 12.5(5)
C28 K O4 C37 117.3(5)
C29 K O4 C37 116.3(5)
C11 K O4 C37 -64.0(5)
C12 K O4 C37 -83.4(5)
C10 K O4 C37 -63.6(5)
C27 K O4 C37 138.7(5)
C30 K O4 C37 137.6(5)
O6 K O4 C36' -135(2)
O3 K O4 C36' -26.5(6)
O5 K O4 C36' 155.8(6)
N K O4 C36' 137.0(6)
C28 K O4 C36' -118.2(6)
C29 K O4 C36' -119.3(6)
C11 K O4 C36' 60.5(6)
C12 K O4 C36' 41.0(6)
C10 K O4 C36' 60.9(6)
C27 K O4 C36' -96.8(6)
C30 K O4 C36' -97.9(6)
O6 K O5 C41 23.9(5)
O3 K O5 C41 133(4)
O4 K O5 C41 -160.4(5)
N K O5 C41 -141.6(5)
C28 K O5 C41 117.3(5)
C29 K O5 C41 96.6(5)
C11 K O5 C41 -63.7(5)
C12 K O5 C41 -64.7(5)
C10 K O5 C41 -43.3(5)
C27 K O5 C41 117.1(5)
C30 K O5 C41 76.2(5)
O6 K O5 C40 162.0(5)
O3 K O5 C40 -89(4)
O4 K O5 C40 -22.4(5)
N K O5 C40 -3.5(4)
C28 K O5 C40 -104.7(5)
C29 K O5 C40 -125.4(5)
C11 K O5 C40 74.3(5)
C12 K O5 C40 73.3(5)
C10 K O5 C40 94.8(5)
C27 K O5 C40 -104.8(5)
C30 K O5 C40 -145.7(5)
O3 K O6 C7 -3.7(5)
O4 K O6 C7 103(2)
O5 K O6 C7 173.9(5)
N K O6 C7 -171.7(5)
C28 K O6 C7 85.8(5)
C29 K O6 C7 86.4(5)
C11 K O6 C7 -93.0(5)
C12 K O6 C7 -73.5(5)
C10 K O6 C7 -92.8(5)
C27 K O6 C7 65.0(5)
C30 K O6 C7 63.9(5)
O3 K O6 C42 178.7(7)
O4 K O6 C42 -75(2)
O5 K O6 C42 -3.6(7)
N K O6 C42 10.8(8)
C28 K O6 C42 -91.7(8)
C29 K O6 C42 -91.1(8)
C11 K O6 C42 89.5(8)
C12 K O6 C42 109.0(8)
C10 K O6 C42 89.7(8)
C27 K O6 C42 -112.5(8)
C30 K O6 C42 -113.6(8)
O3 K O6 C42' -155.3(7)
O4 K O6 C42' -49(2)
O5 K O6 C42' 22.3(7)
N K O6 C42' 36.8(8)
C28 K O6 C42' -65.7(8)
C29 K O6 C42' -65.2(7)
C11 K O6 C42' 115.5(8)
C12 K O6 C42' 135.0(8)
C10 K O6 C42' 115.6(8)
C27 K O6 C42' -86.5(8)
C30 K O6 C42' -87.7(8)
O7 Cl O10 O10' 171.6(13)
O8 Cl O10 O10' 63.3(14)
O9 Cl O10 O10' -80.3(13)
O7 Cl O10' O10 -10.3(16)
O8 Cl O10' O10 -129.0(13)
O9 Cl O10' O10 112.9(13)
C30 C1 C2 C7 55.7(9)
C30 C1 C2 C3 -123.6(7)
C7 C2 C3 C4 -1.1(10)
C1 C2 C3 C4 178.2(6)
C2 C3 C4 C5 -3.1(11)
C3 C4 C5 C6 3.4(12)
C4 C5 C6 C7 0.5(11)
C4 C5 C6 C8 179.9(7)
C3 C2 C7 C6 5.2(9)
C1 C2 C7 C6 -174.1(6)
C3 C2 C7 O6 -173.8(5)
C1 C2 C7 O6 6.9(9)
C5 C6 C7 C2 -4.9(10)
C8 C6 C7 C2 175.8(6)
C5 C6 C7 O6 174.2(6)
C8 C6 C7 O6 -5.2(10)
C42 O6 C7 C2 89.9(9)
C42' O6 C7 C2 65.3(9)
K O6 C7 C2 -87.8(6)
C42 O6 C7 C6 -89.2(9)
C42' O6 C7 C6 -113.8(9)
K O6 C7 C6 93.1(6)
C5 C6 C8 C9 124.3(8)
C7 C6 C8 C9 -56.4(10)
C6 C8 C9 C14 -54.9(10)
C6 C8 C9 C10 128.4(7)
C14 C9 C10 C11 0.6(10)
C8 C9 C10 C11 177.5(7)
C14 C9 C10 K 71.6(6)
C8 C9 C10 K -111.5(6)
O6 K C10 C11 -179.7(7)
O3 K C10 C11 61.4(6)
O4 K C10 C11 -0.9(7)
O5 K C10 C11 -118.8(6)
N K C10 C11 -59.1(6)
C28 K C10 C11 176.6(6)
C29 K C10 C11 179.3(5)
C12 K C10 C11 30.5(5)
C27 K C10 C11 112.5(8)
C30 K C10 C11 158.0(6)
O6 K C10 C9 56.5(6)
O3 K C10 C9 -62.4(6)
O4 K C10 C9 -124.7(6)
O5 K C10 C9 117.4(6)
N K C10 C9 177.1(6)
C28 K C10 C9 52.8(9)
C29 K C10 C9 55.5(7)
C11 K C10 C9 -123.8(9)
C12 K C10 C9 -93.3(6)
C27 K C10 C9 -11.3(11)
C30 K C10 C9 34.2(7)
C9 C10 C11 C12 3.0(11)
K C10 C11 C12 -72.6(7)
C9 C10 C11 K 75.6(6)
O6 K C11 C12 122.7(6)
O3 K C11 C12 1.7(6)
O4 K C11 C12 -58.4(6)
O5 K C11 C12 -177.7(6)
N K C11 C12 -118.0(6)
C28 K C11 C12 -24(6)
C29 K C11 C12 121.0(8)
C10 K C11 C12 122.4(9)
C27 K C11 C12 0.5(9)
C30 K C11 C12 91.8(7)
O6 K C11 C10 0.3(6)
O3 K C11 C10 -120.7(6)
O4 K C11 C10 179.2(6)
O5 K C11 C10 59.9(6)
N K C11 C10 119.6(6)
C28 K C11 C10 -146(5)
C29 K C11 C10 -1.4(10)
C12 K C11 C10 -122.4(9)
C27 K C11 C10 -121.9(7)
C30 K C11 C10 -30.6(8)
C10 C11 C12 C13 -3.5(12)
K C11 C12 C13 -76.0(7)
C10 C11 C12 K 72.5(7)
O6 K C12 C11 -59.1(6)
O3 K C12 C11 -178.1(6)
O4 K C12 C11 121.2(6)
O5 K C12 C11 2.6(6)
N K C12 C11 60.7(6)
C28 K C12 C11 177.8(5)
C29 K C12 C11 -119.5(8)
C10 K C12 C11 -31.3(5)
C27 K C12 C11 -179.7(5)
C30 K C12 C11 -113.5(6)
O6 K C12 C13 64.9(6)
O3 K C12 C13 -54.2(6)
O4 K C12 C13 -114.9(6)
O5 K C12 C13 126.5(6)
N K C12 C13 -175.4(6)
C28 K C12 C13 -58.2(8)
C29 K C12 C13 4.5(11)
C11 K C12 C13 124.0(9)
C10 K C12 C13 92.6(6)
C27 K C12 C13 -55.8(7)
C30 K C12 C13 10.5(8)
C11 C12 C13 C14 0.5(11)
K C12 C13 C14 -71.1(6)
C11 C12 C13 C18 -178.1(7)
K C12 C13 C18 110.3(6)
C15 O1 C14 C9 -93.2(9)
C15 O1 C14 C13 86.8(9)
C10 C9 C14 O1 176.3(6)
C8 C9 C14 O1 -0.5(10)
C10 C9 C14 C13 -3.8(10)
C8 C9 C14 C13 179.5(6)
C12 C13 C14 O1 -176.7(6)
C18 C13 C14 O1 1.8(10)
C12 C13 C14 C9 3.3(10)
C18 C13 C14 C9 -178.1(6)
C14 O1 C15 C16 -163.5(10)
O1 C15 C16 C17 -119(4)
O1 C15 C16 C16' -33(2)
O1 C15 C16 C17' -74.0(18)
C17 C16 C16' C17' 25(3)
C15 C16 C16' C17' -111(2)
C17' C16 C16' C17 -25(3)
C15 C16 C16' C17 -136(3)
C16' C16 C17 C17' -23(3)
C15 C16 C17 C17' 69(4)
C17' C16 C17 C16' 23(3)
C15 C16 C17 C16' 92(4)
C16 C16' C17 C17' 140(5)
C17' C16' C17 C16 -140(5)
C16 C16' C17' C17 -29(4)
C17 C16' C17' C16 29(4)
C16 C17 C17' C16' 30(4)
C16' C17 C17' C16 -30(4)
C17 C16 C17' C16' -145(5)
C15 C16 C17' C16' 78(3)
C16' C16 C17' C17 145(5)
C15 C16 C17' C17 -137(3)
C14 C13 C18 C19 51.1(10)
C12 C13 C18 C19 -130.4(7)
C13 C18 C19 C24 57.5(10)
C13 C18 C19 C20 -123.6(8)
C24 C19 C20 C21 -1.4(12)
C18 C19 C20 C21 179.6(8)
C19 C20 C21 C22 -2.0(13)
C20 C21 C22 C23 2.0(13)
C21 C22 C23 C24 1.5(10)
C21 C22 C23 C25 179.3(7)
C35 O3 C24 C23 -72.1(7)
C35' O3 C24 C23 -111.8(14)
K O3 C24 C23 89.6(7)
C35 O3 C24 C19 108.1(7)
C35' O3 C24 C19 68.3(14)
K O3 C24 C19 -90.3(6)
C22 C23 C24 O3 175.0(5)
C25 C23 C24 O3 -2.8(9)
C22 C23 C24 C19 -5.2(9)
C25 C23 C24 C19 177.0(6)
C20 C19 C24 O3 -175.0(6)
C18 C19 C24 O3 4.0(10)
C20 C19 C24 C23 5.1(10)
C18 C19 C24 C23 -175.9(7)
C22 C23 C25 C26 128.5(7)
C24 C23 C25 C26 -53.8(9)
C23 C25 C26 C31 -54.5(9)
C23 C25 C26 C27 126.7(7)
C31 C26 C27 C28 0.4(9)
C25 C26 C27 C28 179.3(6)
C31 C26 C27 K 67.3(5)
C25 C26 C27 K -113.9(6)
O6 K C27 C28 63.0(5)
O3 K C27 C28 -179.0(5)
O4 K C27 C28 -114.4(5)
O5 K C27 C28 0.4(5)
N K C27 C28 -65.5(5)
C29 K C27 C28 31.9(4)
C11 K C27 C28 -177.7(5)
C12 K C27 C28 -177.4(4)
C10 K C27 C28 123.5(7)
C30 K C27 C28 64.3(4)
O6 K C27 C26 -62.2(4)
O3 K C27 C26 55.7(4)
O4 K C27 C26 120.4(5)
O5 K C27 C26 -124.9(4)
N K C27 C26 169.3(4)
C28 K C27 C26 -125.3(7)
C29 K C27 C26 -93.4(5)
C11 K C27 C26 57.1(7)
C12 K C27 C26 57.3(5)
C10 K C27 C26 -1.8(8)
C30 K C27 C26 -60.9(4)
C26 C27 C28 C29 0.4(10)
K C27 C28 C29 -73.5(6)
C26 C27 C28 K 73.9(6)
O6 K C28 C29 1.3(4)
O3 K C28 C29 122.3(4)
O4 K C28 C29 -177.5(4)
O5 K C28 C29 -58.3(4)
N K C28 C29 -118.4(4)
C11 K C28 C29 148(5)
C12 K C28 C29 126.0(6)
C10 K C28 C29 4.8(8)
C27 K C28 C29 121.4(7)
C30 K C28 C29 29.9(4)
O6 K C28 C27 -120.0(4)
O3 K C28 C27 0.9(4)
O4 K C28 C27 61.2(4)
O5 K C28 C27 -179.7(5)
N K C28 C27 120.2(4)
C29 K C28 C27 -121.4(7)
C11 K C28 C27 26(5)
C12 K C28 C27 4.6(8)
C10 K C28 C27 -116.6(7)
C30 K C28 C27 -91.5(5)
C27 C28 C29 C30 -1.4(10)
K C28 C29 C30 -77.8(6)
C27 C28 C29 K 76.4(6)
O6 K C29 C28 -178.6(5)
O3 K C29 C28 -59.3(4)
O4 K C29 C28 2.7(5)
O5 K C29 C28 119.4(5)
N K C29 C28 67.4(5)
C11 K C29 C28 -176.8(6)
C12 K C29 C28 -112.4(7)
C10 K C29 C28 -177.5(4)
C27 K C29 C28 -31.2(4)
C30 K C29 C28 -123.3(7)
O6 K C29 C30 -55.3(4)
O3 K C29 C30 64.0(4)
O4 K C29 C30 125.9(4)
O5 K C29 C30 -117.3(4)
N K C29 C30 -169.3(4)
C28 K C29 C30 123.3(7)
C11 K C29 C30 -53.5(8)
C12 K C29 C30 10.8(9)
C10 K C29 C30 -54.2(5)
C27 K C29 C30 92.1(5)
C28 C29 C30 C31 1.5(9)
K C29 C30 C31 -71.3(5)
C28 C29 C30 C1 -176.4(6)
K C29 C30 C1 110.8(5)
C28 C29 C30 K 72.8(6)
C2 C1 C30 C29 -128.1(6)
C2 C1 C30 C31 54.1(9)
C2 C1 C30 K -46.0(7)
O6 K C30 C29 114.4(5)
O3 K C30 C29 -118.1(4)
O4 K C30 C29 -62.7(5)
O5 K C30 C29 60.1(4)
N K C30 C29 13.7(5)
C28 K C30 C29 -31.1(4)
C11 K C30 C29 152.1(5)
C12 K C30 C29 -174.3(5)
C10 K C30 C29 138.7(4)
C27 K C30 C29 -64.1(4)
O6 K C30 C31 -122.4(4)
O3 K C30 C31 5.2(4)
O4 K C30 C31 60.6(4)
O5 K C30 C31 -176.6(4)
N K C30 C31 136.9(3)
C28 K C30 C31 92.2(4)
C29 K C30 C31 123.2(6)
C11 K C30 C31 -84.7(5)
C12 K C30 C31 -51.1(5)
C10 K C30 C31 -98.1(4)
C27 K C30 C31 59.1(4)
O6 K C30 C1 0.1(4)
O3 K C30 C1 127.7(4)
O4 K C30 C1 -176.9(4)
O5 K C30 C1 -54.1(4)
N K C30 C1 -100.6(5)
C28 K C30 C1 -145.3(6)
C29 K C30 C1 -114.3(7)
C11 K C30 C1 37.8(6)
C12 K C30 C1 71.4(6)
C10 K C30 C1 24.4(5)
C27 K C30 C1 -178.4(6)
C32 O2 C31 C26 -89.9(7)
C32 O2 C31 C30 93.1(7)
C27 C26 C31 O2 -177.2(5)
C25 C26 C31 O2 3.9(9)
C27 C26 C31 C30 -0.3(9)
C25 C26 C31 C30 -179.1(6)
C29 C30 C31 O2 176.3(5)
C1 C30 C31 O2 -5.9(9)
K C30 C31 O2 112.4(5)
C29 C30 C31 C26 -0.6(9)
C1 C30 C31 C26 177.2(6)
K C30 C31 C26 -64.5(5)
C31 O2 C32 C33 178.3(5)
O2 C32 C33 C34 -173.9(7)
C24 O3 C35 C35' -110.7(19)
K O3 C35 C35' 84.8(19)
C24 O3 C35 C36 -169.1(14)
C35' O3 C35 C36 -58(2)
K O3 C35 C36 26.4(16)
C24 O3 C35 C36' -145.8(7)
C35' O3 C35 C36' -35.1(17)
K O3 C35 C36' 49.7(9)
C36 C35 C35' C36' -3.1(18)
O3 C35 C35' C36' -130.4(19)
O3 C35 C35' C36 -127.4(14)
C36' C35 C35' C36 3.1(18)
C36 C35 C35' O3 127.4(14)
C36' C35 C35' O3 130.4(19)
C24 O3 C35' C35 85.8(18)
K O3 C35' C35 -111.0(15)
C24 O3 C35' C36' 167(2)
C35 O3 C35' C36' 81(3)
K O3 C35' C36' -30(3)
C24 O3 C35' C36 138.2(19)
C35 O3 C35' C36 52.4(19)
K O3 C35' C36 -59(2)
C35' C35 C36 C36' 5(3)
O3 C35 C36 C36' 63(3)
O3 C35 C36 C35' 58(2)
C36' C35 C36 C35' -5(3)
C35' C35 C36 O4 -83(3)
O3 C35 C36 O4 -25(3)
C36' C35 C36 O4 -88(3)
C35 C35' C36 C36' -174(4)
O3 C35' C36 C36' 131(3)
C36' C35' C36 C35 174(4)
O3 C35' C36 C35 -55.1(18)
C35 C35' C36 O4 117(2)
C36' C35' C36 O4 -69(3)
O3 C35' C36 O4 62(3)
C37 O4 C36 C36' 69(3)
K O4 C36 C36' -84(3)
C37 O4 C36 C35 163.7(16)
C36' O4 C36 C35 95(3)
K O4 C36 C35 11(3)
C37 O4 C36 C35' 120(2)
C36' O4 C36 C35' 51(2)
K O4 C36 C35' -33(3)
C35 C36 C36' C35' -4(2)
O4 C36 C36' C35' 117.6(16)
C35 C36 C36' O4 -121.8(19)
C35' C36 C36' O4 -117.6(16)
C35' C36 C36' C35 4(2)
O4 C36 C36' C35 121.8(19)
C35 C35' C36' C36 6(3)
O3 C35' C36' C36 -64(4)
C35 C35' C36' O4 74(2)
C36 C35' C36' O4 68(3)
O3 C35' C36' O4 4(4)
C36 C35' C36' C35 -6(3)
O3 C35' C36' C35 -70(3)
C37 O4 C36' C36 -122(3)
K O4 C36' C36 109(3)
C36 O4 C36' C35' -84(3)
C37 O4 C36' C35' 154.2(19)
K O4 C36' C35' 25(2)
C36 O4 C36' C35 -47(2)
C37 O4 C36' C35 -169.0(7)
K O4 C36' C35 61.4(9)
C35' C35 C36' C36 -173(4)
O3 C35 C36' C36 -125(3)
C36 C35 C36' C35' 173(4)
O3 C35 C36' C35' 48(2)
C35' C35 C36' O4 -119(2)
C36 C35 C36' O4 54(3)
O3 C35 C36' O4 -71.2(9)
C36 O4 C37 C38 162.3(13)
C36' O4 C37 C38 -171.4(7)
K O4 C37 C38 -44.4(7)
C39 N C38 C37 -164.6(6)
C43 N C38 C37 70.0(7)
K N C38 C37 -55.1(6)
O4 C37 C38 N 71.4(8)
C38 N C39 C40 169.9(6)
C43 N C39 C40 -65.1(7)
K N C39 C40 59.6(6)
C41 O5 C40 C39 172.0(6)
K O5 C40 C39 33.2(7)
N C39 C40 O5 -66.3(7)
C40 O5 C41 C42 174.3(8)
K O5 C41 C42 -44.4(10)
C40 O5 C41 C42' 157.7(7)
K O5 C41 C42' -61.0(8)
O5 C41 C42 C42' -53(3)
O5 C41 C42 O6 41.1(14)
C42' C41 C42 O6 95(3)
C7 O6 C42 C42' -89(2)
K O6 C42 C42' 88(2)
C7 O6 C42 C41 165.3(9)
C42' O6 C42 C41 -105(3)
K O6 C42 C41 -16.8(14)
C41 C42 C42' O6 115.7(14)
O6 C42 C42' C41 -115.7(14)
C7 O6 C42' C42 99(2)
K O6 C42' C42 -104(2)
C7 O6 C42' C41 147.5(7)
C42 O6 C42' C41 48(2)
K O6 C42' C41 -56.1(9)
O5 C41 C42' C42 132(3)
O5 C41 C42' O6 73.8(9)
C42 C41 C42' O6 -58(2)
C38 N C43 C44 56.6(7)
C39 N C43 C44 -66.4(7)
K N C43 C44 175.6(4)
N C43 C44 C49 85.2(8)
N C43 C44 C45 -93.0(7)
C49 C44 C45 C46 -0.5(10)
C43 C44 C45 C46 177.8(6)
C44 C45 C46 C47 0.2(12)
C45 C46 C47 C48 0.8(14)
C46 C47 C48 C49 -1.4(14)
C45 C44 C49 C48 -0.1(10)
C43 C44 C49 C48 -178.4(6)
C47 C48 C49 C44 1.1(12)
